data_7159532
loop_
_publ_author_name
'Goel, Komal'
'Satyanarayana, Gedu'

_publ_section_title
;
 A two-step access to fused-/spiro-polycyclic frameworks <i>via</i> double
 Heck cascade and acid-driven processes.
;
_journal_issue 34
_journal_name_full 'Organic &amp; biomolecular chemistry'
_journal_page_first 6919
_journal_page_last 6925
_journal_paper_doi 10.1039/d3ob01112g
_journal_volume 21
_journal_year 2023
_chemical_formula_moiety 'C26.569 H22.707 O2'
_chemical_formula_sum 'C26.57 H22.71 O2'
_chemical_formula_weight 373.99
_space_group_crystal_system monoclinic
_space_group_IT_number 14
_space_group_name_Hall '-P 2yn'
_space_group_name_H-M_alt 'P 1 21/n 1'
_atom_sites_solution_hydrogens geom
_audit_creation_date 2023-05-22
_audit_creation_method
;
Olex2 1.3
(compiled 2020.11.12 svn.r5f609507 for OlexSys, GUI svn.r6408)
;
_audit_update_record
;
2023-06-13 deposited with the CCDC.	2023-08-14 downloaded from the CCDC.
;
_cell_angle_alpha 90
_cell_angle_beta 100.127(3)
_cell_angle_gamma 90
_cell_formula_units_Z 4
_cell_length_a 13.9007(14)
_cell_length_b 8.9383(8)
_cell_length_c 16.3695(16)
_cell_measurement_reflns_used 4268
_cell_measurement_temperature 273(2)
_cell_measurement_theta_max 21.96
_cell_measurement_theta_min 2.53
_cell_volume 2002.2(3)
_computing_cell_refinement 'SAINT V8.40B (?, 2016)'
_computing_data_reduction 'SAINT V8.40B (?, 2016)'
_computing_molecular_graphics 'Olex2 1.3 (Dolomanov et al., 2009)'
_computing_publication_material 'Olex2 1.3 (Dolomanov et al., 2009)'
_computing_structure_refinement 'SHELXL 2018/3 (Sheldrick, 2015)'
_computing_structure_solution 'SHELXT 2014/5 (Sheldrick, 2014)'
_diffrn_ambient_temperature 273.15
_diffrn_measured_fraction_theta_full 0.997
_diffrn_measured_fraction_theta_max 0.994
_diffrn_measurement_device_type 'Bruker APEX-II CCD'
_diffrn_measurement_method '\f and \w scans'
_diffrn_radiation_type MoK\a
_diffrn_radiation_wavelength 0.71073
_diffrn_reflns_av_R_equivalents 0.0580
_diffrn_reflns_av_unetI/netI 0.0524
_diffrn_reflns_Laue_measured_fraction_full 0.997
_diffrn_reflns_Laue_measured_fraction_max 0.994
_diffrn_reflns_limit_h_max 16
_diffrn_reflns_limit_h_min -17
_diffrn_reflns_limit_k_max 11
_diffrn_reflns_limit_k_min -11
_diffrn_reflns_limit_l_max 20
_diffrn_reflns_limit_l_min -19
_diffrn_reflns_number 19402
_diffrn_reflns_point_group_measured_fraction_full 0.997
_diffrn_reflns_point_group_measured_fraction_max 0.994
_diffrn_reflns_theta_full 25.242
_diffrn_reflns_theta_max 27.071
_diffrn_reflns_theta_min 2.115
_diffrn_source_current 1.4
_diffrn_source_power 0.07
_diffrn_source_voltage 50.0
_diffrn_standards_number 0
_exptl_absorpt_coefficient_mu 0.077
_exptl_absorpt_correction_T_max 0.7457
_exptl_absorpt_correction_T_min 0.6143
_exptl_absorpt_correction_type none
_exptl_absorpt_process_details
;
SADABS-2016/2 (Bruker,2016/2) was used for absorption correction.
wR2(int) was 0.1470 before and 0.0552 after correction.
The Ratio of minimum to maximum transmission is 0.8238.
The \l/2 correction factor is Not present.
;
_exptl_crystal_density_diffrn 1.241
_exptl_crystal_description block
_exptl_crystal_F_000 793
_exptl_crystal_preparation Acetonitrile
_exptl_crystal_recrystallization_method CH2Cl2
_exptl_crystal_size_max 0.08
_exptl_crystal_size_mid 0.07
_exptl_crystal_size_min 0.06
_refine_diff_density_max 0.323
_refine_diff_density_min -0.434
_refine_diff_density_rms 0.052
_refine_ls_extinction_method none
_refine_ls_goodness_of_fit_ref 1.071
_refine_ls_hydrogen_treatment constr
_refine_ls_matrix_type full
_refine_ls_number_parameters 266
_refine_ls_number_reflns 4376
_refine_ls_number_restraints 0
_refine_ls_restrained_S_all 1.071
_refine_ls_R_factor_all 0.1456
_refine_ls_R_factor_gt 0.0771
_refine_ls_shift/su_max 0.000
_refine_ls_shift/su_mean 0.000
_refine_ls_structure_factor_coef Fsqd
_refine_ls_weighting_details 'w=1/[\s^2^(Fo^2^)+(0.1535P)^2^+0.1434P] where P=(Fo^2^+2Fc^2^)/3'
_refine_ls_weighting_scheme calc
_refine_ls_wR_factor_gt 0.2323
_refine_ls_wR_factor_ref 0.2790
_reflns_Friedel_coverage 0.000
_reflns_number_gt 2233
_reflns_number_total 4376
_reflns_threshold_expression 'I > 2\s(I)'
_cod_data_source_file d3ob01112g2.cif
_cod_data_source_block mo_gs_kg_1_232_0m_a
_cod_depositor_comments 'Adding full bibliography for 7159532--7159534.cif.'
_cod_database_code 7159532
_shelx_shelxl_version_number 2018/3
_shelx_space_group_comment
;
The symmetry employed for this shelxl refinement is uniquely defined
by the following loop, which should always be used as a source of
symmetry information in preference to the above space-group names.
They are only intended as comments.
;
_shelx_estimated_absorpt_t_max 0.995
_shelx_estimated_absorpt_t_min 0.994
_olex2_refinement_description
;
1. Fixed Uiso
 At 1.2 times of:
  All C(H) groups, All C(H,H) groups
 At 1.5 times of:
  All C(H,H,H) groups
2. Others
 Sof(C26)=Sof(H26A)=Sof(H26B)=Sof(H26C)=FVAR(1)
 Fixed Sof: C27(0.98) H27A(0.98) H27B(0.98) H27C(0.98)
3.a Secondary CH2 refined with riding coordinates:
 C24(H24A,H24B)
3.b Aromatic/amide H refined with riding coordinates:
 C2(H2), C3(H3), C4(H4), C5(H5), C9(H9), C10(H10), C12(H12), C13(H13),
 C16(H16), C17(H17), C19(H19), C20(H20), C22(H22)
3.c Idealised Me refined as rotating group:
 C25(H25A,H25B,H25C), C26(H26A,H26B,H26C), C27(H27A,H27B,H27C)
;
_olex2_exptl_crystal_mounting_method 'Nylon loop'
_olex2_submission_special_instructions 'No special instructions were received'

loop_
_space_group_symop_operation_xyz
'x, y, z'
'-x+1/2, y+1/2, -z+1/2'
'-x, -y, -z'
'x-1/2, -y-1/2, z-1/2'

loop_
_atom_site_label
_atom_site_type_symbol
_atom_site_fract_x
_atom_site_fract_y
_atom_site_fract_z
_atom_site_U_iso_or_equiv
_atom_site_adp_type
_atom_site_occupancy
_atom_site_site_symmetry_order
_atom_site_calc_flag
_atom_site_refinement_flags_posn
_atom_site_refinement_flags_adp
_atom_site_refinement_flags_occupancy
_atom_site_disorder_assembly
_atom_site_disorder_group
O1 O 0.16715(18) 0.7192(3) 0.51986(15) 0.0926(8) Uani 1 1 d . . . . .
C1 C 0.2742(2) 0.3194(3) 0.39172(17) 0.0613(8) Uani 1 1 d . . . . .
O2 O 0.1284(3) 0.4869(4) 0.4958(3) 0.194(2) Uani 1 1 d . . . . .
C2 C 0.2074(2) 0.2271(4) 0.4211(2) 0.0736(9) Uani 1 1 d . . . . .
H2 H 0.166310 0.265739 0.455007 0.088 Uiso 1 1 calc R U . . .
C3 C 0.2026(3) 0.0770(4) 0.3994(2) 0.0823(10) Uani 1 1 d . . . . .
H3 H 0.158261 0.014534 0.419159 0.099 Uiso 1 1 calc R U . . .
C4 C 0.2626(3) 0.0202(4) 0.3492(2) 0.0806(10) Uani 1 1 d . . . . .
H4 H 0.257963 -0.080430 0.334612 0.097 Uiso 1 1 calc R U . . .
C5 C 0.3295(3) 0.1090(4) 0.32002(19) 0.0710(9) Uani 1 1 d . . . . .
H5 H 0.370229 0.068775 0.286266 0.085 Uiso 1 1 calc R U . . .
C6 C 0.3360(2) 0.2588(3) 0.34114(16) 0.0599(8) Uani 1 1 d . . . . .
C7 C 0.4066(2) 0.3745(3) 0.32602(16) 0.0566(7) Uani 1 1 d . . . . .
C8 C 0.4883(2) 0.3443(3) 0.28135(17) 0.0613(8) Uani 1 1 d . . . . .
C9 C 0.4734(3) 0.2618(3) 0.20757(19) 0.0701(8) Uani 1 1 d . . . . .
H9 H 0.410593 0.230783 0.184566 0.084 Uiso 1 1 calc R U . . .
C10 C 0.5501(3) 0.2262(4) 0.1687(2) 0.0814(10) Uani 1 1 d . . . . .
H10 H 0.538503 0.170514 0.119961 0.098 Uiso 1 1 calc R U . . .
C11 C 0.6433(3) 0.2710(5) 0.2004(2) 0.0886(11) Uani 1 1 d . . . . .
C12 C 0.6594(3) 0.3566(5) 0.2720(2) 0.0928(11) Uani 1 1 d . . . . .
H12 H 0.722086 0.390852 0.293037 0.111 Uiso 1 1 calc R U . . .
C13 C 0.5831(2) 0.3914(4) 0.3125(2) 0.0759(9) Uani 1 1 d . . . . .
H13 H 0.595256 0.447148 0.361219 0.091 Uiso 1 1 calc R U . . .
C14 C 0.3889(2) 0.5011(3) 0.36587(15) 0.0544(7) Uani 1 1 d . . . . .
C15 C 0.44388(19) 0.6443(3) 0.36885(16) 0.0543(7) Uani 1 1 d . . . . .
C16 C 0.4568(2) 0.7161(3) 0.29632(17) 0.0655(8) Uani 1 1 d . . . . .
H16 H 0.427202 0.678023 0.245190 0.079 Uiso 1 1 calc R U . . .
C17 C 0.5133(3) 0.8434(4) 0.2996(2) 0.0820(10) Uani 1 1 d . . . . .
H17 H 0.521512 0.890094 0.250519 0.098 Uiso 1 1 calc R U . . .
C18 C 0.5583(2) 0.9033(4) 0.3756(2) 0.0794(10) Uani 1 1 d . . . . .
C19 C 0.5436(2) 0.8334(4) 0.4467(2) 0.0765(9) Uani 1 1 d . . . . .
H19 H 0.571921 0.872955 0.497809 0.092 Uiso 1 1 calc R U . . .
C20 C 0.4881(2) 0.7063(4) 0.44427(18) 0.0653(8) Uani 1 1 d . . . . .
H20 H 0.479773 0.660739 0.493639 0.078 Uiso 1 1 calc R U . . .
C21 C 0.3031(2) 0.4786(3) 0.40737(16) 0.0584(7) Uani 1 1 d . . . . .
C22 C 0.2650(2) 0.5905(4) 0.44614(18) 0.0648(8) Uani 1 1 d . . . . .
H22 H 0.296607 0.682208 0.445836 0.078 Uiso 1 1 calc R U . . .
C23 C 0.1811(3) 0.5889(4) 0.4887(2) 0.0807(10) Uani 1 1 d . . . . .
C24 C 0.0879(3) 0.7352(6) 0.5668(3) 0.1120(15) Uani 1 1 d . . . . .
H24A H 0.025750 0.718437 0.530571 0.134 Uiso 1 1 calc R U . . .
H24B H 0.095032 0.661289 0.610824 0.134 Uiso 1 1 calc R U . . .
C25 C 0.0897(5) 0.8777(7) 0.6006(4) 0.154(2) Uani 1 1 d . . . . .
H25A H 0.088768 0.950683 0.557428 0.231 Uiso 1 1 calc R U . . .
H25B H 0.147958 0.889835 0.641228 0.231 Uiso 1 1 calc R U . . .
H25C H 0.033435 0.891245 0.626487 0.231 Uiso 1 1 calc R U . . .
C26 C 0.6212(6) 1.0309(7) 0.3871(4) 0.106(3) Uani 0.589(10) 1 d . . P . .
H26A H 0.642313 1.054386 0.335781 0.159 Uiso 0.589(10) 1 calc R U P . .
H26B H 0.677065 1.009330 0.428847 0.159 Uiso 0.589(10) 1 calc R U P . .
H26C H 0.586437 1.114697 0.404283 0.159 Uiso 0.589(10) 1 calc R U P . .
C27 C 0.7242(6) 0.2349(12) 0.1589(6) 0.232(4) Uani 0.98 1 d . . P . .
H27A H 0.764951 0.161171 0.190624 0.348 Uiso 0.98 1 calc R U P . .
H27B H 0.761744 0.323596 0.154111 0.348 Uiso 0.98 1 calc R U P . .
H27C H 0.699439 0.196125 0.104632 0.348 Uiso 0.98 1 calc R U P . .

loop_
_atom_site_aniso_label
_atom_site_aniso_U_11
_atom_site_aniso_U_22
_atom_site_aniso_U_33
_atom_site_aniso_U_23
_atom_site_aniso_U_13
_atom_site_aniso_U_12
O1 0.0890(17) 0.0982(19) 0.1032(19) -0.0181(14) 0.0521(14) -0.0067(14)
C1 0.0535(16) 0.0664(19) 0.0608(17) 0.0073(14) 0.0017(13) 0.0001(15)
O2 0.177(4) 0.108(3) 0.350(6) -0.042(3) 0.192(4) -0.033(3)
C2 0.065(2) 0.082(2) 0.073(2) 0.0108(17) 0.0121(16) -0.0060(18)
C3 0.084(2) 0.078(2) 0.082(2) 0.0111(18) 0.0078(19) -0.016(2)
C4 0.095(3) 0.062(2) 0.079(2) 0.0073(17) -0.0036(19) -0.0095(19)
C5 0.080(2) 0.064(2) 0.0658(19) 0.0033(15) 0.0029(16) -0.0024(17)
C6 0.0587(17) 0.0633(19) 0.0539(16) 0.0051(13) -0.0005(13) -0.0004(15)
C7 0.0589(16) 0.0629(18) 0.0462(15) -0.0003(12) 0.0048(12) 0.0018(14)
C8 0.0644(18) 0.0651(18) 0.0554(16) 0.0025(13) 0.0132(13) 0.0092(15)
C9 0.079(2) 0.069(2) 0.0630(18) -0.0017(15) 0.0130(15) 0.0041(17)
C10 0.102(3) 0.081(2) 0.066(2) -0.0020(16) 0.0270(19) 0.014(2)
C11 0.088(3) 0.103(3) 0.083(2) 0.003(2) 0.038(2) 0.026(2)
C12 0.067(2) 0.115(3) 0.099(3) -0.001(2) 0.0214(19) 0.011(2)
C13 0.064(2) 0.089(2) 0.075(2) -0.0068(17) 0.0127(16) 0.0091(18)
C14 0.0548(15) 0.0625(18) 0.0450(13) 0.0039(12) 0.0063(11) -0.0029(14)
C15 0.0525(15) 0.0621(17) 0.0490(15) -0.0036(12) 0.0112(12) 0.0039(14)
C16 0.081(2) 0.065(2) 0.0530(17) -0.0041(13) 0.0185(14) -0.0056(17)
C17 0.098(3) 0.074(2) 0.081(2) 0.0085(18) 0.035(2) -0.004(2)
C18 0.072(2) 0.066(2) 0.102(3) -0.0125(19) 0.0203(19) -0.0098(18)
C19 0.072(2) 0.079(2) 0.075(2) -0.0130(18) 0.0016(16) 0.0003(19)
C20 0.0665(18) 0.073(2) 0.0552(17) -0.0041(14) 0.0060(13) 0.0009(17)
C21 0.0508(15) 0.0707(19) 0.0526(15) 0.0061(14) 0.0063(12) 0.0034(15)
C22 0.0635(18) 0.068(2) 0.0649(18) 0.0061(14) 0.0170(14) 0.0030(15)
C23 0.076(2) 0.069(2) 0.105(3) 0.0038(19) 0.040(2) 0.0000(19)
C24 0.097(3) 0.134(4) 0.121(3) -0.028(3) 0.064(3) -0.006(3)
C25 0.178(5) 0.140(5) 0.176(5) -0.048(4) 0.116(5) -0.011(4)
C26 0.123(6) 0.081(5) 0.111(5) 0.009(4) 0.018(4) -0.025(4)
C27 0.219(9) 0.246(10) 0.233(9) 0.000(7) 0.046(7) 0.033(8)

loop_
_atom_type_symbol
_atom_type_description
_atom_type_scat_dispersion_real
_atom_type_scat_dispersion_imag
_atom_type_scat_source
C C 0.0033 0.0016 'International Tables Vol C Tables 4.2.6.8 and 6.1.1.4'
H H 0.0000 0.0000 'International Tables Vol C Tables 4.2.6.8 and 6.1.1.4'
O O 0.0106 0.0060 'International Tables Vol C Tables 4.2.6.8 and 6.1.1.4'

loop_
_geom_angle_atom_site_label_1
_geom_angle_atom_site_label_2
_geom_angle_atom_site_label_3
_geom_angle
_geom_angle_site_symmetry_1
_geom_angle_site_symmetry_3
_geom_angle_publ_flag
C23 O1 C24 118.3(3) . . ?
C2 C1 C6 119.4(3) . . ?
C2 C1 C21 133.2(3) . . ?
C6 C1 C21 107.2(2) . . ?
C1 C2 H2 120.3 . . ?
C3 C2 C1 119.4(3) . . ?
C3 C2 H2 120.3 . . ?
C2 C3 H3 119.8 . . ?
C4 C3 C2 120.4(3) . . ?
C4 C3 H3 119.8 . . ?
C3 C4 H4 119.4 . . ?
C3 C4 C5 121.2(3) . . ?
C5 C4 H4 119.4 . . ?
C4 C5 H5 120.3 . . ?
C4 C5 C6 119.5(3) . . ?
C6 C5 H5 120.3 . . ?
C1 C6 C7 108.8(3) . . ?
C5 C6 C1 120.1(3) . . ?
C5 C6 C7 130.8(3) . . ?
C6 C7 C8 123.1(3) . . ?
C14 C7 C6 108.8(2) . . ?
C14 C7 C8 127.8(3) . . ?
C9 C8 C7 120.8(3) . . ?
C13 C8 C7 121.5(3) . . ?
C13 C8 C9 117.6(3) . . ?
C8 C9 H9 119.6 . . ?
C10 C9 C8 120.9(3) . . ?
C10 C9 H9 119.6 . . ?
C9 C10 H10 119.4 . . ?
C11 C10 C9 121.2(3) . . ?
C11 C10 H10 119.4 . . ?
C10 C11 C12 118.9(3) . . ?
C10 C11 C27 121.3(5) . . ?
C12 C11 C27 119.8(5) . . ?
C11 C12 H12 119.8 . . ?
C13 C12 C11 120.5(4) . . ?
C13 C12 H12 119.8 . . ?
C8 C13 H13 119.6 . . ?
C12 C13 C8 120.9(3) . . ?
C12 C13 H13 119.6 . . ?
C7 C14 C15 126.9(2) . . ?
C7 C14 C21 109.7(2) . . ?
C21 C14 C15 123.4(2) . . ?
C16 C15 C14 120.9(2) . . ?
C16 C15 C20 118.0(3) . . ?
C20 C15 C14 121.0(2) . . ?
C15 C16 H16 119.8 . . ?
C17 C16 C15 120.5(3) . . ?
C17 C16 H16 119.8 . . ?
C16 C17 H17 119.5 . . ?
C16 C17 C18 120.9(3) . . ?
C18 C17 H17 119.5 . . ?
C17 C18 C26 126.3(4) . . ?
C19 C18 C17 118.1(3) . . ?
C19 C18 C26 115.6(4) . . ?
C18 C19 H19 119.3 . . ?
C18 C19 C20 121.5(3) . . ?
C20 C19 H19 119.3 . . ?
C15 C20 H20 119.5 . . ?
C19 C20 C15 120.9(3) . . ?
C19 C20 H20 119.5 . . ?
C14 C21 C1 105.4(2) . . ?
C22 C21 C1 132.6(3) . . ?
C22 C21 C14 122.0(3) . . ?
C21 C22 H22 115.4 . . ?
C21 C22 C23 129.2(3) . . ?
C23 C22 H22 115.4 . . ?
O1 C23 C22 111.4(3) . . ?
O2 C23 O1 120.8(3) . . ?
O2 C23 C22 127.8(3) . . ?
O1 C24 H24A 109.7 . . ?
O1 C24 H24B 109.7 . . ?
H24A C24 H24B 108.2 . . ?
C25 C24 O1 109.8(4) . . ?
C25 C24 H24A 109.7 . . ?
C25 C24 H24B 109.7 . . ?
C24 C25 H25A 109.5 . . ?
C24 C25 H25B 109.5 . . ?
C24 C25 H25C 109.5 . . ?
H25A C25 H25B 109.5 . . ?
H25A C25 H25C 109.5 . . ?
H25B C25 H25C 109.5 . . ?
C18 C26 H26A 109.5 . . ?
C18 C26 H26B 109.5 . . ?
C18 C26 H26C 109.5 . . ?
H26A C26 H26B 109.5 . . ?
H26A C26 H26C 109.5 . . ?
H26B C26 H26C 109.5 . . ?
C11 C27 H27A 109.5 . . ?
C11 C27 H27B 109.5 . . ?
C11 C27 H27C 109.5 . . ?
H27A C27 H27B 109.5 . . ?
H27A C27 H27C 109.5 . . ?
H27B C27 H27C 109.5 . . ?

loop_
_geom_bond_atom_site_label_1
_geom_bond_atom_site_label_2
_geom_bond_distance
_geom_bond_site_symmetry_2
_geom_bond_publ_flag
O1 C23 1.300(4) . ?
O1 C24 1.457(4) . ?
C1 C2 1.390(4) . ?
C1 C6 1.403(4) . ?
C1 C21 1.488(4) . ?
O2 C23 1.188(4) . ?
C2 H2 0.9300 . ?
C2 C3 1.387(5) . ?
C3 H3 0.9300 . ?
C3 C4 1.368(5) . ?
C4 H4 0.9300 . ?
C4 C5 1.371(5) . ?
C5 H5 0.9300 . ?
C5 C6 1.382(4) . ?
C6 C7 1.476(4) . ?
C7 C8 1.480(4) . ?
C7 C14 1.350(4) . ?
C8 C9 1.399(4) . ?
C8 C13 1.392(4) . ?
C9 H9 0.9300 . ?
C9 C10 1.372(4) . ?
C10 H10 0.9300 . ?
C10 C11 1.369(5) . ?
C11 C12 1.385(5) . ?
C11 C27 1.447(8) . ?
C12 H12 0.9300 . ?
C12 C13 1.382(5) . ?
C13 H13 0.9300 . ?
C14 C15 1.487(4) . ?
C14 C21 1.487(4) . ?
C15 C16 1.389(4) . ?
C15 C20 1.394(4) . ?
C16 H16 0.9300 . ?
C16 C17 1.378(5) . ?
C17 H17 0.9300 . ?
C17 C18 1.397(5) . ?
C18 C19 1.368(5) . ?
C18 C26 1.429(7) . ?
C19 H19 0.9300 . ?
C19 C20 1.370(5) . ?
C20 H20 0.9300 . ?
C21 C22 1.343(4) . ?
C22 H22 0.9300 . ?
C22 C23 1.460(4) . ?
C24 H24A 0.9700 . ?
C24 H24B 0.9700 . ?
C24 C25 1.387(6) . ?
C25 H25A 0.9600 . ?
C25 H25B 0.9600 . ?
C25 H25C 0.9600 . ?
C26 H26A 0.9600 . ?
C26 H26B 0.9600 . ?
C26 H26C 0.9600 . ?
C27 H27A 0.9600 . ?
C27 H27B 0.9600 . ?
C27 H27C 0.9600 . ?

loop_
_geom_torsion_atom_site_label_1
_geom_torsion_atom_site_label_2
_geom_torsion_atom_site_label_3
_geom_torsion_atom_site_label_4
_geom_torsion
_geom_torsion_site_symmetry_1
_geom_torsion_site_symmetry_2
_geom_torsion_site_symmetry_3
_geom_torsion_site_symmetry_4
_geom_torsion_publ_flag
C1 C2 C3 C4 -0.4(5) . . . . ?
C1 C6 C7 C8 174.2(2) . . . . ?
C1 C6 C7 C14 0.1(3) . . . . ?
C1 C21 C22 C23 1.9(5) . . . . ?
C2 C1 C6 C5 0.8(4) . . . . ?
C2 C1 C6 C7 -173.8(2) . . . . ?
C2 C1 C21 C14 171.9(3) . . . . ?
C2 C1 C21 C22 -10.6(5) . . . . ?
C2 C3 C4 C5 0.8(5) . . . . ?
C3 C4 C5 C6 -0.5(5) . . . . ?
C4 C5 C6 C1 -0.3(4) . . . . ?
C4 C5 C6 C7 173.0(3) . . . . ?
C5 C6 C7 C8 0.4(4) . . . . ?
C5 C6 C7 C14 -173.8(3) . . . . ?
C6 C1 C2 C3 -0.4(4) . . . . ?
C6 C1 C21 C14 -3.0(3) . . . . ?
C6 C1 C21 C22 174.6(3) . . . . ?
C6 C7 C8 C9 45.3(4) . . . . ?
C6 C7 C8 C13 -132.2(3) . . . . ?
C6 C7 C14 C15 178.6(2) . . . . ?
C6 C7 C14 C21 -2.0(3) . . . . ?
C7 C8 C9 C10 -176.1(3) . . . . ?
C7 C8 C13 C12 177.1(3) . . . . ?
C7 C14 C15 C16 54.7(4) . . . . ?
C7 C14 C15 C20 -121.9(3) . . . . ?
C7 C14 C21 C1 3.1(3) . . . . ?
C7 C14 C21 C22 -174.7(3) . . . . ?
C8 C7 C14 C15 4.9(5) . . . . ?
C8 C7 C14 C21 -175.8(2) . . . . ?
C8 C9 C10 C11 -0.5(5) . . . . ?
C9 C8 C13 C12 -0.5(5) . . . . ?
C9 C10 C11 C12 -1.4(6) . . . . ?
C9 C10 C11 C27 -179.3(5) . . . . ?
C10 C11 C12 C13 2.3(6) . . . . ?
C11 C12 C13 C8 -1.4(6) . . . . ?
C13 C8 C9 C10 1.5(5) . . . . ?
C14 C7 C8 C9 -141.7(3) . . . . ?
C14 C7 C8 C13 40.8(4) . . . . ?
C14 C15 C16 C17 -175.7(3) . . . . ?
C14 C15 C20 C19 176.0(3) . . . . ?
C14 C21 C22 C23 179.1(3) . . . . ?
C15 C14 C21 C1 -177.5(2) . . . . ?
C15 C14 C21 C22 4.6(4) . . . . ?
C15 C16 C17 C18 -0.3(5) . . . . ?
C16 C15 C20 C19 -0.8(4) . . . . ?
C16 C17 C18 C19 -0.9(5) . . . . ?
C16 C17 C18 C26 177.5(5) . . . . ?
C17 C18 C19 C20 1.3(5) . . . . ?
C18 C19 C20 C15 -0.5(5) . . . . ?
C20 C15 C16 C17 1.1(4) . . . . ?
C21 C1 C2 C3 -174.8(3) . . . . ?
C21 C1 C6 C5 176.5(2) . . . . ?
C21 C1 C6 C7 1.9(3) . . . . ?
C21 C14 C15 C16 -124.5(3) . . . . ?
C21 C14 C15 C20 58.8(4) . . . . ?
C21 C22 C23 O1 179.1(3) . . . . ?
C21 C22 C23 O2 -1.8(7) . . . . ?
C23 O1 C24 C25 175.1(5) . . . . ?
C24 O1 C23 O2 2.8(6) . . . . ?
C24 O1 C23 C22 -178.1(3) . . . . ?
C26 C18 C19 C20 -177.3(4) . . . . ?
C27 C11 C12 C13 -179.7(5) . . . . ?
